data_4063957
loop_
_publ_author_name
'Ojo, Wilfried-Solo'
'McGrady, John E.'
'P\'etillon, Fran\,cois Y.'
'Schollhammer, Philippe'
'Talarmin, Jean'

_publ_section_title
;
 Thermal Generation and Structures of the Unsaturated Doubly Bridged
 Complex [Mo2Cp2Cl2(\m-SMe)2] and Its Quadruply Bridged Isomer
 [Mo2Cp2(\m-Cl)2(\m-SMe)2]
;
_journal_issue 3
_journal_name_full Organometallics
_journal_page_first 649
_journal_paper_doi 10.1021/om101061y
_journal_volume 30
_journal_year 2011
_chemical_formula_moiety 'C12 H16 Cl2 Mo2 S2'
_chemical_formula_sum 'C12 H16 Cl2 Mo2 S2'
_chemical_formula_weight 487.15
_chemical_name_common Mo2Cp2Cl2(\m-SMe)2
_space_group_IT_number 14
_symmetry_cell_setting monoclinic
_symmetry_Int_Tables_number 14
_symmetry_space_group_name_Hall '-P 2yn'
_symmetry_space_group_name_H-M 'P 1 21/n 1'
_atom_sites_solution_hydrogens geom
_atom_sites_solution_primary direct
_atom_sites_solution_secondary difmap
_audit_conform_dict_location ftp://ftp.iucr.org/pub/cif_core.dic
_audit_conform_dict_name cif_core.dic
_audit_conform_dict_version 2.3
_audit_creation_date 2010-10-26T14:58:41-00:00
_audit_creation_method 'WinGX routine CIF_UPDATE'
_cell_angle_alpha 90
_cell_angle_beta 102.560(3)
_cell_angle_gamma 90
_cell_formula_units_Z 4
_cell_length_a 7.9955(3)
_cell_length_b 14.5964(5)
_cell_length_c 13.7702(4)
_cell_measurement_reflns_used 13809
_cell_measurement_temperature 170(2)
_cell_measurement_theta_max 44.797
_cell_measurement_theta_min 2.9535
_cell_volume 1568.60(9)
_computing_cell_refinement
;
        CrysAlis RED, Oxford Diffraction Ltd.,
        Version 1.171.33.52 (release 06-11-2009 CrysAlis171 .NET)
        (compiled Nov  6 2009,16:24:50)
;
_computing_data_collection
;
        CrysAlis CCD, Oxford Diffraction Ltd.,
        Version 1.171.33.52 (release 06-11-2009 CrysAlis171 .NET)
        (compiled Nov  6 2009,16:24:50)
;
_computing_data_reduction
;
        CrysAlis RED, Oxford Diffraction Ltd.,
        Version 1.171.33.52 (release 06-11-2009 CrysAlis171 .NET)
        (compiled Nov  6 2009,16:24:50)
;
_computing_molecular_graphics 'ORTEP3 for Windows (Farrugia, 1997)'
_computing_publication_material 'PLATON (Spek, 1980-2002)'
_computing_structure_refinement 'SHELXL-97 (Sheldrick, 1997)'
_computing_structure_solution 'SIR-92 (Altomare et al., 1992)'
_diffrn_ambient_temperature 170(2)
_diffrn_detector 'CCD plate'
_diffrn_detector_area_resol_mean 8.3622
_diffrn_measured_fraction_theta_full 0.998
_diffrn_measured_fraction_theta_max 0.998
_diffrn_measurement_device 'Kappa-geometry diffractometer'
_diffrn_measurement_device_type 'Xcalibur, Sapphire2, large Be window'
_diffrn_measurement_method
;
        \w and \p scans:
4 stepped omega-scans over 115 deg. with kappa -79 deg. (chi -58.3 deg.),
        detector angle 30 deg., phi 0, 90, 180, 270 deg.,
followed by 1 stepped phi-scan over 210 deg., detector angle 60 deg.
        step 0.75 deg., exposure time 40 s, detector distance 50 mm
;
_diffrn_orient_matrix_UB_11 0.0579589068
_diffrn_orient_matrix_UB_12 0.0344992961
_diffrn_orient_matrix_UB_13 0.0227298271
_diffrn_orient_matrix_UB_21 0.0079550769
_diffrn_orient_matrix_UB_22 0.0155059145
_diffrn_orient_matrix_UB_23 -0.0476044205
_diffrn_orient_matrix_UB_31 -0.0695614254
_diffrn_orient_matrix_UB_32 0.0304981082
_diffrn_orient_matrix_UB_33 -0.0015071147
_diffrn_radiation_monochromator graphite
_diffrn_radiation_probe x-ray
_diffrn_radiation_type MoK\a
_diffrn_radiation_wavelength 0.71073
_diffrn_reflns_av_R_equivalents 0.0247
_diffrn_reflns_av_unetI/netI 0.0212
_diffrn_reflns_limit_h_max 9
_diffrn_reflns_limit_h_min -11
_diffrn_reflns_limit_k_max 20
_diffrn_reflns_limit_k_min -20
_diffrn_reflns_limit_l_max 19
_diffrn_reflns_limit_l_min -19
_diffrn_reflns_number 21301
_diffrn_reflns_theta_full 30.51
_diffrn_reflns_theta_max 30.51
_diffrn_reflns_theta_min 2.96
_diffrn_source 'sealed X-ray tube'
_exptl_absorpt_coefficient_mu 2.185
_exptl_absorpt_correction_T_max 0.905
_exptl_absorpt_correction_T_min 0.762
_exptl_absorpt_correction_type analytical
_exptl_absorpt_process_details
;
        CrysAlis RED, Oxford Diffraction Ltd.,
        Version 1.171.33.52 (release 06-11-2009 CrysAlis171 .NET)
        (compiled Nov  6 2009,16:24:50)
Analytical numeric absorption correction using a multifaceted crystal
                        model based on expressions derived by R.C. Clark & J.S.
        (Clark, R. C. & Reid, J. S. (1995). Acta Cryst. A51, 887-897)
;
_exptl_crystal_colour 'dark green'
_exptl_crystal_density_diffrn 2.063
_exptl_crystal_density_method 'not measured'
_exptl_crystal_description
;
flat short prism, axis [1 0 0],
lateral faces {0 1 1} and {0 0 1},
tip faces (-1 -1 0), (-1 0 1) and (-1 1 0) (other side brocken)
;
_exptl_crystal_F_000 952
_exptl_crystal_recrystallization_method 'slow evaporation in cold (255 K) toluene solution'
_exptl_crystal_size_max 0.16
_exptl_crystal_size_mid 0.13
_exptl_crystal_size_min 0.05
_refine_diff_density_max 0.462
_refine_diff_density_min -0.489
_refine_diff_density_rms 0.08
_refine_ls_extinction_method none
_refine_ls_goodness_of_fit_ref 0.98
_refine_ls_hydrogen_treatment constr
_refine_ls_matrix_type full
_refine_ls_number_parameters 165
_refine_ls_number_reflns 4785
_refine_ls_number_restraints 0
_refine_ls_restrained_S_all 0.98
_refine_ls_R_factor_all 0.023
_refine_ls_R_factor_gt 0.0167
_refine_ls_shift/su_max 0.002
_refine_ls_shift/su_mean 0
_refine_ls_structure_factor_coef Fsqd
_refine_ls_weighting_details 'calc w=1/[\s^2^(Fo^2^)+(0.0223P)^2^+0.0000P] where P=(Fo^2^+2Fc^2^)/3'
_refine_ls_weighting_scheme calc
_refine_ls_wR_factor_gt 0.0385
_refine_ls_wR_factor_ref 0.0394
_reflns_number_gt 4082
_reflns_number_total 4785
_reflns_threshold_expression >2sigma(I)
_cod_data_source_file om101061y_si_002.cif
_cod_data_source_block ad4-1-b
_cod_depositor_comments
;
The following automatic conversions were performed:

data name '_iucr_refine_instruction_details' was replaced with
'_iucr_refine_instructions_details' as specified in the replacement
file 'data/replacement-values/replacement_tags.lst'.

Automatic conversion script
Id: cif_correct_tags 9268 2022-04-12 08:56:07Z antanas 
;
_cod_original_sg_symbol_Hall -P2yn
_cod_original_sg_symbol_H-M 'P 21/n'
_cod_database_code 4063957

loop_
_symmetry_equiv_pos_as_xyz
'x, y, z'
'-x+1/2, y+1/2, -z+1/2'
'-x, -y, -z'
'x-1/2, -y-1/2, z-1/2'

loop_
_atom_site_label
_atom_site_type_symbol
_atom_site_fract_x
_atom_site_fract_y
_atom_site_fract_z
_atom_site_U_iso_or_equiv
_atom_site_adp_type
_atom_site_occupancy
_atom_site_symmetry_multiplicity
_atom_site_calc_flag
_atom_site_refinement_flags
C1 C 0.2273(3) 0.22320(13) 0.61117(13) 0.0320(4) Uani 1 1 d U
H1A H 0.1759 0.2309 0.5402 0.038 Uiso 1 1 calc R
H1B H 0.3082 0.1719 0.62 0.038 Uiso 1 1 calc R
H1C H 0.288 0.2794 0.637 0.038 Uiso 1 1 calc R
C2 C 0.4408(2) -0.03484(13) 0.87050(16) 0.0324(4) Uani 1 1 d U
H2A H 0.5148 -0.0453 0.9363 0.039 Uiso 1 1 calc R
H2B H 0.4911 0.0129 0.8357 0.039 Uiso 1 1 calc R
H2C H 0.4302 -0.0917 0.8319 0.039 Uiso 1 1 calc R
C11 C -0.2389(2) 0.01368(13) 0.62502(13) 0.0289(4) Uani 1 1 d U
H11 H -0.2722 0.0414 0.5613 0.035 Uiso 1 1 calc R
C12 C -0.1599(2) -0.07193(12) 0.64585(13) 0.0286(4) Uani 1 1 d U
H12 H -0.131 -0.1126 0.5981 0.034 Uiso 1 1 calc R
C13 C -0.1304(2) -0.08780(12) 0.74834(13) 0.0280(4) Uani 1 1 d U
H13 H -0.0778 -0.1406 0.7822 0.034 Uiso 1 1 calc R
C14 C -0.1929(2) -0.01125(14) 0.79248(13) 0.0285(4) Uani 1 1 d U
H14 H -0.1901 -0.0036 0.8613 0.034 Uiso 1 1 calc R
C15 C -0.2600(2) 0.05146(13) 0.71649(14) 0.0292(4) Uani 1 1 d U
H15 H -0.3106 0.109 0.7249 0.035 Uiso 1 1 calc R
C21 C 0.0332(2) 0.29786(11) 0.89534(12) 0.0235(3) Uani 1 1 d U
H21 H 0.0124 0.3484 0.8509 0.028 Uiso 1 1 calc R
C22 C 0.1809(2) 0.28351(11) 0.97070(12) 0.0230(3) Uani 1 1 d U
H22 H 0.2771 0.3233 0.9861 0.028 Uiso 1 1 calc R
C23 C 0.1626(2) 0.20050(12) 1.01947(12) 0.0245(3) Uani 1 1 d U
H23 H 0.2436 0.1744 1.0731 0.029 Uiso 1 1 calc R
C24 C 0.0008(2) 0.16289(12) 0.97372(13) 0.0264(4) Uani 1 1 d U
H24 H -0.0454 0.1069 0.9913 0.032 Uiso 1 1 calc R
C25 C -0.0791(2) 0.22296(12) 0.89782(13) 0.0257(3) Uani 1 1 d U
H25 H -0.189 0.2148 0.8556 0.031 Uiso 1 1 calc R
S1 S 0.05900(5) 0.19985(3) 0.67863(3) 0.02036(8) Uani 1 1 d U
S2 S 0.22999(5) 0.00164(3) 0.88469(3) 0.01909(8) Uani 1 1 d U
Cl1 Cl 0.23033(6) -0.00668(3) 0.63465(3) 0.03186(10) Uani 1 1 d U
Cl2 Cl 0.45082(5) 0.19665(3) 0.84629(3) 0.02651(9) Uani 1 1 d U
Mo1 Mo 0.035093(17) 0.043133(9) 0.731298(9) 0.01534(3) Uani 1 1 d U
Mo2 Mo 0.160383(16) 0.161290(8) 0.851742(9) 0.01403(3) Uani 1 1 d U

loop_
_atom_site_aniso_label
_atom_site_aniso_U_11
_atom_site_aniso_U_22
_atom_site_aniso_U_33
_atom_site_aniso_U_23
_atom_site_aniso_U_13
_atom_site_aniso_U_12
C1 0.0406(11) 0.0328(10) 0.0260(9) 0.0043(7) 0.0146(8) -0.0105(8)
C2 0.0193(9) 0.0302(10) 0.0476(11) -0.0011(8) 0.0071(8) 0.0090(7)
C11 0.0247(9) 0.0319(9) 0.0258(8) 0.0045(7) -0.0036(7) -0.0110(7)
C12 0.0287(9) 0.0255(9) 0.0309(9) -0.0090(7) 0.0051(7) -0.0141(7)
C13 0.0235(9) 0.0238(9) 0.0349(9) 0.0069(7) 0.0027(7) -0.0097(7)
C14 0.0190(8) 0.0427(10) 0.0248(8) -0.0001(7) 0.0073(7) -0.0111(7)
C15 0.0140(8) 0.0307(9) 0.0420(10) -0.0046(8) 0.0036(7) -0.0031(7)
C21 0.0255(8) 0.0188(8) 0.0266(8) -0.0029(6) 0.0069(6) 0.0062(6)
C22 0.0250(8) 0.0207(8) 0.0243(8) -0.0085(6) 0.0075(6) -0.0015(6)
C23 0.0310(9) 0.0257(8) 0.0176(7) -0.0030(6) 0.0069(6) 0.0021(7)
C24 0.0323(9) 0.0242(8) 0.0290(8) -0.0047(7) 0.0204(7) -0.0036(7)
C25 0.0169(8) 0.0303(9) 0.0318(9) -0.0104(7) 0.0096(7) 0.0008(6)
S1 0.0231(2) 0.01899(18) 0.01852(17) 0.00369(14) 0.00360(14) -0.00168(15)
S2 0.01646(18) 0.01757(18) 0.02321(18) 0.00319(14) 0.00425(14) 0.00172(14)
Cl1 0.0371(2) 0.0307(2) 0.0337(2) -0.00872(18) 0.02070(19) 0.00043(19)
Cl2 0.01652(19) 0.0282(2) 0.0362(2) -0.00435(17) 0.00887(16) -0.00595(15)
Mo1 0.01522(6) 0.01498(6) 0.01637(6) -0.00111(4) 0.00464(5) -0.00220(5)
Mo2 0.01280(6) 0.01435(6) 0.01551(6) -0.00082(4) 0.00430(4) -0.00055(4)

loop_
_atom_type_symbol
_atom_type_description
_atom_type_scat_dispersion_real
_atom_type_scat_dispersion_imag
_atom_type_scat_source
C C 0.0033 0.0016 'International Tables Vol C Tables 4.2.6.8 and 6.1.1.4'
H H 0 0 'International Tables Vol C Tables 4.2.6.8 and 6.1.1.4'
S S 0.1246 0.1234 'International Tables Vol C Tables 4.2.6.8 and 6.1.1.4'
Cl Cl 0.1484 0.1585 'International Tables Vol C Tables 4.2.6.8 and 6.1.1.4'
Mo Mo -1.6832 0.6857 'International Tables Vol C Tables 4.2.6.8 and 6.1.1.4'

loop_
_exptl_crystal_face_index_h
_exptl_crystal_face_index_k
_exptl_crystal_face_index_l
_exptl_crystal_face_perp_dist
0 0 -1 0.02
0 0 1 0.03
0 1 1 0.045
0 -1 -1 0.045
-1 -1 0 0.065
1 0 0 0.07
-1 0 1 0.07
-1 1 0 0.08
0 -1 1 0.045
0 1 -1 0.045
2 1 -1 0.065

loop_
_geom_angle_atom_site_label_1
_geom_angle_atom_site_label_2
_geom_angle_atom_site_label_3
_geom_angle
S1 C1 H1A 109.5
S1 C1 H1B 109.5
H1A C1 H1B 109.5
S1 C1 H1C 109.5
H1A C1 H1C 109.5
H1B C1 H1C 109.5
S2 C2 H2A 109.5
S2 C2 H2B 109.5
H2A C2 H2B 109.5
S2 C2 H2C 109.5
H2A C2 H2C 109.5
H2B C2 H2C 109.5
C12 C11 C15 107.47(16)
C12 C11 Mo1 73.92(10)
C15 C11 Mo1 69.96(10)
C12 C11 H11 126.3
C15 C11 H11 126.3
Mo1 C11 H11 121.6
C13 C12 C11 108.89(16)
C13 C12 Mo1 71.00(9)
C11 C12 Mo1 72.20(10)
C13 C12 H12 125.6
C11 C12 H12 125.6
Mo1 C12 H12 122.9
C12 C13 C14 107.76(16)
C12 C13 Mo1 75.00(10)
C14 C13 Mo1 70.24(9)
C12 C13 H13 126.1
C14 C13 H13 126.1
Mo1 C13 H13 120.4
C15 C14 C13 107.93(16)
C15 C14 Mo1 73.05(10)
C13 C14 Mo1 74.56(10)
C15 C14 H14 126
C13 C14 H14 126
Mo1 C14 H14 118.3
C14 C15 C11 107.94(16)
C14 C15 Mo1 71.65(10)
C11 C15 Mo1 75.11(10)
C14 C15 H15 126
C11 C15 H15 126
Mo1 C15 H15 119.1
C22 C21 C25 107.53(15)
C22 C21 Mo2 74.01(9)
C25 C21 Mo2 70.57(9)
C22 C21 H21 126.2
C25 C21 H21 126.2
Mo2 C21 H21 121
C21 C22 C23 108.76(15)
C21 C22 Mo2 71.71(9)
C23 C22 Mo2 71.80(9)
C21 C22 H22 125.6
C23 C22 H22 125.6
Mo2 C22 H22 122.5
C22 C23 C24 107.47(15)
C22 C23 Mo2 73.93(9)
C24 C23 Mo2 70.25(9)
C22 C23 H23 126.3
C24 C23 H23 126.3
Mo2 C23 H23 121.3
C25 C24 C23 108.14(15)
C25 C24 Mo2 72.59(9)
C23 C24 Mo2 74.56(9)
C25 C24 H24 125.9
C23 C24 H24 125.9
Mo2 C24 H24 118.8
C24 C25 C21 108.08(15)
C24 C25 Mo2 72.15(9)
C21 C25 Mo2 74.28(9)
C24 C25 H25 126
C21 C25 H25 126
Mo2 C25 H25 119.5
C1 S1 Mo2 114.84(6)
C1 S1 Mo1 116.36(7)
Mo2 S1 Mo1 60.963(10)
C2 S2 Mo1 114.62(7)
C2 S2 Mo2 116.32(7)
Mo1 S2 Mo2 60.992(10)
C14 Mo1 C15 35.30(6)
C14 Mo1 C13 35.20(7)
C15 Mo1 C13 58.16(6)
C14 Mo1 Cl1 140.04(5)
C15 Mo1 Cl1 138.11(5)
C13 Mo1 Cl1 104.97(5)
C14 Mo1 C11 58.07(6)
C15 Mo1 C11 34.93(6)
C13 Mo1 C11 57.20(6)
Cl1 Mo1 C11 103.18(5)
C14 Mo1 S2 90.30(5)
C15 Mo1 S2 122.63(5)
C13 Mo1 S2 88.80(4)
Cl1 Mo1 S2 92.042(16)
C11 Mo1 S2 145.16(4)
C14 Mo1 C12 57.43(6)
C15 Mo1 C12 57.25(6)
C13 Mo1 C12 34.00(6)
Cl1 Mo1 C12 86.98(5)
C11 Mo1 C12 33.88(6)
S2 Mo1 C12 118.50(5)
C14 Mo1 S1 123.67(5)
C15 Mo1 S1 93.96(5)
C13 Mo1 S1 151.17(5)
Cl1 Mo1 S1 90.980(16)
C11 Mo1 S1 96.20(5)
S2 Mo1 S1 114.927(14)
C12 Mo1 S1 126.57(5)
C14 Mo1 Mo2 103.53(5)
C15 Mo1 Mo2 106.26(5)
C13 Mo1 Mo2 131.05(5)
Cl1 Mo1 Mo2 111.898(13)
C11 Mo1 Mo2 136.48(5)
S2 Mo1 Mo2 59.550(11)
C12 Mo1 Mo2 160.78(4)
S1 Mo1 Mo2 59.354(10)
C24 Mo2 C25 35.25(6)
C24 Mo2 C21 58.33(6)
C25 Mo2 C21 35.15(6)
C24 Mo2 C23 35.18(6)
C25 Mo2 C23 58.26(6)
C21 Mo2 C23 57.64(6)
C24 Mo2 Cl2 135.23(5)
C25 Mo2 Cl2 141.85(4)
C21 Mo2 Cl2 107.37(4)
C23 Mo2 Cl2 100.15(4)
C24 Mo2 C22 57.72(6)
C25 Mo2 C22 57.66(6)
C21 Mo2 C22 34.29(6)
C23 Mo2 C22 34.27(6)
Cl2 Mo2 C22 86.47(4)
C24 Mo2 S1 126.42(5)
C25 Mo2 S1 93.42(5)
C21 Mo2 S1 89.06(4)
C23 Mo2 S1 146.57(4)
Cl2 Mo2 S1 92.206(15)
C22 Mo2 S1 117.32(4)
C24 Mo2 S2 90.82(4)
C25 Mo2 S2 119.46(5)
C21 Mo2 S2 148.92(4)
C23 Mo2 S2 95.57(4)
Cl2 Mo2 S2 91.628(15)
C22 Mo2 S2 127.53(4)
S1 Mo2 S2 115.146(14)
C24 Mo2 Mo1 106.79(4)
C25 Mo2 Mo1 102.56(4)
C21 Mo2 Mo1 128.87(4)
C23 Mo2 Mo1 137.98(4)
Cl2 Mo2 Mo1 112.750(12)
C22 Mo2 Mo1 160.21(4)
S1 Mo2 Mo1 59.683(11)
S2 Mo2 Mo1 59.458(11)

loop_
_geom_bond_atom_site_label_1
_geom_bond_atom_site_label_2
_geom_bond_distance
C1 S1 1.8256(17)
C1 H1A 0.98
C1 H1B 0.98
C1 H1C 0.98
C2 S2 1.8183(17)
C2 H2A 0.98
C2 H2B 0.98
C2 H2C 0.98
C11 C12 1.402(3)
C11 C15 1.418(3)
C11 Mo1 2.3939(17)
C11 H11 0.95
C12 C13 1.399(2)
C12 Mo1 2.4160(16)
C12 H12 0.95
C13 C14 1.414(3)
C13 Mo1 2.3650(16)
C13 H13 0.95
C14 C15 1.406(3)
C14 Mo1 2.3091(16)
C14 H14 0.95
C15 Mo1 2.3271(17)
C15 H15 0.95
C21 C22 1.408(2)
C21 C25 1.420(2)
C21 Mo2 2.3736(16)
C21 H21 0.95
C22 C23 1.408(2)
C22 Mo2 2.4032(15)
C22 H22 0.95
C23 C24 1.420(2)
C23 Mo2 2.3758(15)
C23 H23 0.95
C24 C25 1.407(3)
C24 Mo2 2.3198(16)
C24 H24 0.95
C25 Mo2 2.3254(16)
C25 H25 0.95
S1 Mo2 2.4116(4)
S1 Mo1 2.4198(4)
S2 Mo1 2.4135(4)
S2 Mo2 2.4158(4)
Cl1 Mo1 2.3749(4)
Cl2 Mo2 2.3959(4)
Mo1 Mo2 2.45075(19)
